data_4113178
loop_
_publ_author_name
'Gereon Altenhoff'
'Richard Goddard'
'Christian W. Lehmann'
'Frank Glorius'

_publ_section_title
;
 Sterically Demanding, Bioxazoline-Derived N-Heterocyclic Carbene Ligands
 with Restricted Flexibility for Catalysis
;
_journal_name_full 'Journal of the American Chemical Society'
_journal_page_first 15195
_journal_page_last 15201
_journal_paper_doi 10.1021/ja045349r
_journal_volume 126
_journal_year 2004
_chemical_compound_source d6-benzene
_chemical_formula_moiety 'C19 H24 Cl Ir N2 O4'
_chemical_formula_sum 'C19 H24 Cl Ir N2 O4'
_chemical_formula_weight 572.05
_chemical_name_common (IBiox6)Ir(CO)2Cl
_chemical_name_systematic
; 
 Dispiro(cyclohexane-1,3'-(1,3)oxazolo(3',2':3,4)imidazolo(5,1-b)(1,3)
 oxazole-7',1"-cyclohexane-5'-ylidine))-dicarbonyl-chloro-iridium 
;
_space_group_IT_number 14
_symmetry_cell_setting monoclinic
_symmetry_Int_Tables_number 14
_symmetry_space_group_name_Hall '-P 2yn'
_symmetry_space_group_name_H-M 'P 1 21/n 1'
_atom_sites_solution_hydrogens geom
_atom_sites_solution_primary direct
_atom_sites_solution_secondary difmap
_cell_angle_alpha 90.00
_cell_angle_beta 105.399(1)
_cell_angle_gamma 90.00
_cell_formula_units_Z 4
_cell_length_a 13.1029(2)
_cell_length_b 9.5315(1)
_cell_length_c 16.4726(2)
_cell_measurement_reflns_used 61838
_cell_measurement_temperature 100
_cell_measurement_theta_max 31.00
_cell_measurement_theta_min 2.04
_cell_volume 1983.41(4)
_computing_cell_refinement 'Denzo / Scalepack (Otwinowski 1997)'
_computing_data_collection 'Collect software (Nonius, 1998)'
_computing_data_reduction 'Denzo / Scalepack (Otwinowski 1997)'
_computing_molecular_graphics 'DIAMOND (Crystal Impact GbR, 1999)'
_computing_structure_refinement 'SHELXL-97 (Sheldrick, 1997)'
_computing_structure_solution 'SHELXS-97 (Sheldrick, 1990)'
_diffrn_ambient_temperature 100
_diffrn_measured_fraction_theta_full 0.986
_diffrn_measured_fraction_theta_max 0.986
_diffrn_measurement_device_type 'Nonius KappaCCD'
_diffrn_measurement_method 'CCD \w-scan'
_diffrn_radiation_monochromator graphite
_diffrn_radiation_source '0.3 mm focus rotating anode'
_diffrn_radiation_type MoK\a
_diffrn_radiation_wavelength 0.71073
_diffrn_reflns_av_R_equivalents 0.0412
_diffrn_reflns_av_sigmaI/netI 0.0324
_diffrn_reflns_limit_h_max 18
_diffrn_reflns_limit_h_min -18
_diffrn_reflns_limit_k_max 13
_diffrn_reflns_limit_k_min -13
_diffrn_reflns_limit_l_max 23
_diffrn_reflns_limit_l_min -22
_diffrn_reflns_number 32725
_diffrn_reflns_theta_full 30.97
_diffrn_reflns_theta_max 30.97
_diffrn_reflns_theta_min 6.81
_diffrn_standards_decay_% 0.0
_diffrn_standards_number 0
_exptl_absorpt_coefficient_mu 6.893
_exptl_absorpt_correction_T_max 0.71995
_exptl_absorpt_correction_T_min 0.33462
_exptl_absorpt_correction_type multi-scan
_exptl_absorpt_process_details 'Scalepack, Otwinowski (1997)'
_exptl_crystal_colour yellow
_exptl_crystal_density_diffrn 1.916
_exptl_crystal_density_meas ?
_exptl_crystal_density_method none
_exptl_crystal_description plate
_exptl_crystal_F_000 1112
_exptl_crystal_size_max 0.18
_exptl_crystal_size_mid 0.10
_exptl_crystal_size_min 0.05
_refine_diff_density_max 1.277
_refine_diff_density_min -1.165
_refine_diff_density_rms 0.183
_refine_ls_extinction_method none
_refine_ls_goodness_of_fit_ref 1.177
_refine_ls_hydrogen_treatment constr
_refine_ls_matrix_type full
_refine_ls_number_parameters 244
_refine_ls_number_reflns 6221
_refine_ls_number_restraints 0
_refine_ls_restrained_S_all 1.177
_refine_ls_R_factor_all 0.0305
_refine_ls_R_factor_gt 0.0226
_refine_ls_shift/su_max 0.001
_refine_ls_shift/su_mean 0.000
_refine_ls_structure_factor_coef Fsqd
_refine_ls_weighting_details 'calc w=1/[\s^2^(Fo^2^)+(0.0333P)^2^+0.4537P] where P=(Fo^2^+2Fc^2^)/3'
_refine_ls_weighting_scheme calc
_refine_ls_wR_factor_gt 0.0569
_refine_ls_wR_factor_ref 0.0685
_reflns_number_gt 5445
_reflns_number_total 6221
_reflns_threshold_expression I>2\s(I)
_cod_data_source_file ja045349rsi20040802_024138.cif
_cod_data_source_block (IBiox6)Ir(CO)2Cl
_cod_depositor_comments
;
The following automatic conversions were performed:

'_exptl_crystal_density_meas' value 'none' was changed to '?' - the
value is perceived as not measured.

Automatic conversion script
Id: cif_fix_values 3008 2015-01-20 13:52:24Z robertas 
;
_cod_database_code 4113178

loop_
_symmetry_equiv_pos_as_xyz
'x, y, z'
'-x+1/2, y+1/2, -z+1/2'
'-x, -y, -z'
'x-1/2, -y-1/2, z-1/2'

loop_
_atom_site_label
_atom_site_type_symbol
_atom_site_fract_x
_atom_site_fract_y
_atom_site_fract_z
_atom_site_U_iso_or_equiv
_atom_site_adp_type
_atom_site_occupancy
_atom_site_symmetry_multiplicity
_atom_site_calc_flag
_atom_site_refinement_flags
C1 C 0.2202(2) 0.4213(3) -0.03065(17) 0.0160(5) Uani 1 1 d .
C2 C 0.1110(2) 0.2582(3) -0.15296(19) 0.0193(5) Uani 1 1 d .
C3 C 0.0543(3) 0.3299(3) -0.2379(2) 0.0250(6) Uani 1 1 d .
H3A H 0.0462 0.2640 -0.2841 0.030 Uiso 1 1 calc R
H3B H -0.0153 0.3627 -0.2365 0.030 Uiso 1 1 calc R
C4 C 0.1717(2) 0.4848(3) -0.16899(19) 0.0205(6) Uani 1 1 d .
C5 C 0.2301(2) 0.5908(3) -0.12614(19) 0.0206(6) Uani 1 1 d .
C6 C 0.3316(3) 0.7666(4) -0.0590(2) 0.0270(7) Uani 1 1 d .
H6A H 0.3141 0.8621 -0.0473 0.032 Uiso 1 1 calc R
H6B H 0.4051 0.7644 -0.0606 0.032 Uiso 1 1 calc R
C7 C 0.3149(2) 0.6656(3) 0.01150(19) 0.0180(5) Uani 1 1 d .
C8 C 0.1927(2) 0.1495(3) -0.1643(2) 0.0209(6) Uani 1 1 d .
H8A H 0.2351 0.1895 -0.1986 0.025 Uiso 1 1 calc R
H8B H 0.2396 0.1265 -0.1097 0.025 Uiso 1 1 calc R
C9 C 0.1393(3) 0.0158(3) -0.2060(2) 0.0264(6) Uani 1 1 d .
H9A H 0.0986 0.0365 -0.2631 0.032 Uiso 1 1 calc R
H9B H 0.1928 -0.0530 -0.2087 0.032 Uiso 1 1 calc R
C10 C 0.0666(3) -0.0439(3) -0.1565(2) 0.0294(7) Uani 1 1 d .
H10A H 0.0322 -0.1275 -0.1845 0.035 Uiso 1 1 calc R
H10B H 0.1082 -0.0705 -0.1007 0.035 Uiso 1 1 calc R
C11 C -0.0169(2) 0.0623(3) -0.1490(2) 0.0283(7) Uani 1 1 d .
H11A H -0.0610 0.0226 -0.1159 0.034 Uiso 1 1 calc R
H11B H -0.0619 0.0839 -0.2045 0.034 Uiso 1 1 calc R
C12 C 0.0350(2) 0.1971(3) -0.1070(2) 0.0219(6) Uani 1 1 d .
H12A H -0.0195 0.2656 -0.1063 0.026 Uiso 1 1 calc R
H12B H 0.0731 0.1771 -0.0492 0.026 Uiso 1 1 calc R
C13 C 0.4199(2) 0.6214(3) 0.0707(2) 0.0221(6) Uani 1 1 d .
H13A H 0.4661 0.5858 0.0382 0.027 Uiso 1 1 calc R
H13B H 0.4081 0.5466 0.1071 0.027 Uiso 1 1 calc R
C14 C 0.4738(2) 0.7462(3) 0.1249(2) 0.0249(6) Uani 1 1 d .
H14A H 0.5398 0.7154 0.1632 0.030 Uiso 1 1 calc R
H14B H 0.4900 0.8185 0.0888 0.030 Uiso 1 1 calc R
C15 C 0.4019(3) 0.8056(3) 0.1749(2) 0.0289(7) Uani 1 1 d .
H15A H 0.4357 0.8864 0.2067 0.035 Uiso 1 1 calc R
H15B H 0.3913 0.7356 0.2146 0.035 Uiso 1 1 calc R
C16 C 0.2950(3) 0.8492(3) 0.1181(2) 0.0286(7) Uani 1 1 d .
H16A H 0.3046 0.9280 0.0836 0.034 Uiso 1 1 calc R
H16B H 0.2494 0.8794 0.1525 0.034 Uiso 1 1 calc R
C17 C 0.2415(2) 0.7278(3) 0.0608(2) 0.0222(6) Uani 1 1 d .
H17A H 0.2218 0.6550 0.0949 0.027 Uiso 1 1 calc R
H17B H 0.1774 0.7618 0.0215 0.027 Uiso 1 1 calc R
C18 C 0.1130(3) 0.3900(3) 0.09610(19) 0.0248(6) Uani 1 1 d .
C19 C 0.2612(2) 0.2001(3) 0.1792(2) 0.0188(6) Uani 1 1 d .
Cl Cl 0.38879(6) 0.20714(8) 0.05166(5) 0.02853(17) Uani 1 1 d .
Ir Ir 0.238140(8) 0.308440(10) 0.079771(6) 0.01563(4) Uani 1 1 d .
N1 N 0.16661(18) 0.3847(2) -0.10968(15) 0.0175(5) Uani 1 1 d .
N2 N 0.25989(18) 0.5502(2) -0.04226(15) 0.0184(5) Uani 1 1 d .
O1 O 0.12038(17) 0.4475(2) -0.24864(14) 0.0245(4) Uani 1 1 d .
O2 O 0.2641(2) 0.7214(2) -0.13903(15) 0.0264(5) Uani 1 1 d .
O3 O 0.0421(2) 0.4323(3) 0.10455(19) 0.0429(6) Uani 1 1 d .
O4 O 0.27649(18) 0.1339(2) 0.23871(14) 0.0275(5) Uani 1 1 d .

loop_
_atom_site_aniso_label
_atom_site_aniso_U_11
_atom_site_aniso_U_22
_atom_site_aniso_U_33
_atom_site_aniso_U_23
_atom_site_aniso_U_13
_atom_site_aniso_U_12
C1 0.0170(11) 0.0179(11) 0.0143(13) 0.0023(10) 0.0061(10) 0.0030(10)
C2 0.0193(13) 0.0192(13) 0.0170(14) -0.0012(10) 0.0004(11) 0.0032(10)
C3 0.0227(14) 0.0268(14) 0.0206(16) 0.0032(11) -0.0026(12) 0.0003(11)
C4 0.0234(13) 0.0216(13) 0.0167(14) 0.0045(10) 0.0059(11) 0.0041(11)
C5 0.0256(14) 0.0201(13) 0.0172(14) 0.0050(10) 0.0077(11) 0.0026(11)
C6 0.0272(15) 0.0303(15) 0.0233(17) 0.0045(13) 0.0067(13) -0.0118(13)
C7 0.0201(13) 0.0175(12) 0.0180(14) -0.0011(10) 0.0080(11) -0.0019(10)
C8 0.0197(13) 0.0234(13) 0.0208(15) -0.0004(11) 0.0072(11) 0.0028(11)
C9 0.0310(16) 0.0239(14) 0.0228(16) -0.0035(12) 0.0045(13) 0.0039(12)
C10 0.0332(16) 0.0261(15) 0.0284(18) -0.0013(13) 0.0071(14) 0.0002(13)
C11 0.0231(14) 0.0299(16) 0.0301(17) -0.0013(13) 0.0040(12) -0.0055(12)
C12 0.0191(13) 0.0246(14) 0.0220(16) -0.0011(11) 0.0057(11) 0.0009(10)
C13 0.0213(13) 0.0215(13) 0.0241(16) -0.0039(11) 0.0073(12) 0.0006(11)
C14 0.0246(14) 0.0280(15) 0.0232(16) -0.0031(12) 0.0083(12) -0.0062(12)
C15 0.0337(17) 0.0273(16) 0.0297(18) -0.0119(12) 0.0151(15) -0.0118(12)
C16 0.0339(17) 0.0186(13) 0.040(2) -0.0065(13) 0.0208(15) -0.0040(12)
C17 0.0222(14) 0.0176(12) 0.0303(17) -0.0021(12) 0.0133(12) -0.0005(10)
C18 0.0405(18) 0.0224(14) 0.0135(14) 0.0045(10) 0.0106(13) -0.0072(13)
C19 0.0190(13) 0.0226(13) 0.0151(14) -0.0022(10) 0.0051(11) 0.0005(10)
Cl 0.0228(3) 0.0408(4) 0.0225(4) 0.0056(3) 0.0068(3) 0.0034(3)
Ir 0.01687(6) 0.01777(6) 0.01292(7) 0.00078(4) 0.00511(4) -0.00070(4)
N1 0.0176(10) 0.0198(11) 0.0150(12) 0.0018(8) 0.0041(9) 0.0004(8)
N2 0.0204(11) 0.0215(11) 0.0147(12) 0.0018(9) 0.0069(9) 0.0001(9)
O1 0.0299(11) 0.0262(11) 0.0149(10) 0.0021(8) 0.0016(8) 0.0003(9)
O2 0.0403(13) 0.0202(9) 0.0198(12) 0.0052(8) 0.0100(10) -0.0032(9)
O3 0.0486(16) 0.0422(15) 0.0416(17) 0.0114(12) 0.0185(13) 0.0091(13)
O4 0.0369(12) 0.0282(11) 0.0200(12) 0.0053(9) 0.0123(10) 0.0057(10)

loop_
_atom_type_symbol
_atom_type_description
_atom_type_scat_dispersion_real
_atom_type_scat_dispersion_imag
_atom_type_scat_source
C C 0.0033 0.0016 'International Tables Vol C Tables 4.2.6.8 and 6.1.1.4'
H H 0.0000 0.0000 'International Tables Vol C Tables 4.2.6.8 and 6.1.1.4'
Cl Cl 0.1484 0.1585 'International Tables Vol C Tables 4.2.6.8 and 6.1.1.4'
Ir Ir -1.4442 7.9887 'International Tables Vol C Tables 4.2.6.8 and 6.1.1.4'
N N 0.0061 0.0033 'International Tables Vol C Tables 4.2.6.8 and 6.1.1.4'
O O 0.0106 0.0060 'International Tables Vol C Tables 4.2.6.8 and 6.1.1.4'

loop_
_geom_angle_atom_site_label_1
_geom_angle_atom_site_label_2
_geom_angle_atom_site_label_3
_geom_angle
_geom_angle_publ_flag
N1 C1 N2 102.6(2) y
N1 C1 Ir 128.3(2) y
N2 C1 Ir 129.1(2) y
N1 C2 C12 112.0(2) y
N1 C2 C8 109.6(2) y
C12 C2 C8 111.8(2) y
N1 C2 C3 97.6(2) y
C12 C2 C3 113.4(2) y
C8 C2 C3 111.6(3) y
O1 C3 C2 106.8(2) y
C5 C4 O1 140.5(3) y
C5 C4 N1 106.0(3) y
O1 C4 N1 113.5(2) y
C4 C5 O2 140.3(3) y
C4 C5 N2 106.4(2) y
O2 C5 N2 113.2(3) y
O2 C6 C7 108.7(2) y
N2 C7 C13 113.1(2) y
N2 C7 C17 109.4(2) y
C13 C7 C17 110.8(3) y
N2 C7 C6 98.9(2) y
C13 C7 C6 111.4(2) y
C17 C7 C6 112.7(3) y
C9 C8 C2 111.5(2) y
C10 C9 C8 110.4(3) y
C11 C10 C9 111.2(3) y
C10 C11 C12 110.7(2) y
C2 C12 C11 111.7(3) y
C7 C13 C14 110.8(2) y
C15 C14 C13 110.3(2) y
C14 C15 C16 111.8(3) y
C15 C16 C17 111.5(3) y
C7 C17 C16 111.6(2) y
O3 C18 Ir 178.1(3) y
O4 C19 Ir 178.8(3) y
C19 Ir C18 92.64(13) y
C19 Ir C1 176.73(11) y
C18 Ir C1 90.62(11) y
C19 Ir Cl 89.85(9) y
C18 Ir Cl 176.90(10) y
C1 Ir Cl 86.89(7) y
C1 N1 C4 113.1(2) y
C1 N1 C2 137.2(2) y
C4 N1 C2 109.3(2) y
C1 N2 C5 111.9(2) y
C1 N2 C7 136.9(2) y
C5 N2 C7 110.7(2) y
C4 O1 C3 104.1(2) y
C5 O2 C6 106.1(2) y

loop_
_geom_bond_atom_site_label_1
_geom_bond_atom_site_label_2
_geom_bond_distance
_geom_bond_publ_flag
C1 N1 1.351(4) y
C1 N2 1.367(3) y
C1 Ir 2.072(3) y
C2 N1 1.489(4) y
C2 C12 1.518(4) y
C2 C8 1.536(4) y
C2 C3 1.557(4) y
C3 O1 1.456(4) y
C4 C5 1.348(4) y
C4 O1 1.353(4) y
C4 N1 1.380(4) y
C5 O2 1.358(3) y
C5 N2 1.387(4) y
C6 O2 1.444(4) y
C6 C7 1.569(4) y
C7 N2 1.475(4) y
C7 C13 1.521(4) y
C7 C17 1.532(4) y
C8 C9 1.526(4) y
C9 C10 1.519(5) y
C10 C11 1.520(5) y
C11 C12 1.529(4) y
C13 C14 1.541(4) y
C14 C15 1.517(5) y
C15 C16 1.521(5) y
C16 C17 1.540(4) y
C18 O3 1.055(4) y
C18 Ir 1.897(4) y
C19 O4 1.137(4) y
C19 Ir 1.892(3) y
Cl Ir 2.3513(8) y
